data_4509252
loop_
_publ_author_name
'Zhang, Guochun'
'Liu, Zuoliang'
'Zhang, Jianxiu'
'Fan, Feidi'
'Liu, Youchen'
'Fu, Peizhen'

_publ_section_title
;
 Crystal Growth, Structure, and Properties of a Non-Centrosymmetric
 Fluoride Borate, Ba3Sr4(BO3)3F5
;
_journal_issue 7
_journal_name_full 'Crystal Growth &amp; Design'
_journal_page_first 3137
_journal_paper_doi 10.1021/cg801124z
_journal_volume 9
_journal_year 2009
_chemical_formula_sum 'B3 Ba3 F5 O9 Sr4'
_chemical_formula_weight 1033.93
_chemical_name_systematic
; 
 ? 
;
_space_group_IT_number 186
_symmetry_space_group_name_Hall 'P 6c -2c'
_symmetry_space_group_name_H-M 'P 63 m c'
_atom_sites_solution_hydrogens geom
_atom_sites_solution_primary direct
_atom_sites_solution_secondary difmap
_audit_creation_method SHELXL-97
_cell_angle_alpha 90.00
_cell_angle_beta 90.00
_cell_angle_gamma 120.00
_cell_formula_units_Z 2
_cell_length_a 10.8953(16)
_cell_length_b 10.8953(16)
_cell_length_c 6.9381(15)
_cell_measurement_temperature 293(2)
_cell_volume 713.3(2)
_computing_structure_refinement 'SHELXL-97 (Sheldrick, 1997)'
_computing_structure_solution 'SHELXS-97 (Sheldrick, 1990)'
_diffrn_ambient_temperature 293(2)
_diffrn_measured_fraction_theta_full 1.000
_diffrn_measured_fraction_theta_max 1.000
_diffrn_radiation_monochromator graphite
_diffrn_radiation_source 'fine-focus sealed tube'
_diffrn_radiation_type MoK\a
_diffrn_radiation_wavelength 0.71073
_diffrn_reflns_av_R_equivalents 0.0510
_diffrn_reflns_av_sigmaI/netI 0.0432
_diffrn_reflns_limit_h_max 12
_diffrn_reflns_limit_h_min -12
_diffrn_reflns_limit_k_max 7
_diffrn_reflns_limit_k_min -7
_diffrn_reflns_limit_l_max 9
_diffrn_reflns_limit_l_min -9
_diffrn_reflns_number 690
_diffrn_reflns_theta_full 27.45
_diffrn_reflns_theta_max 27.45
_diffrn_reflns_theta_min 2.16
_exptl_absorpt_coefficient_mu 23.083
_exptl_crystal_density_diffrn 4.814
_exptl_crystal_density_method 'not measured'
_exptl_crystal_F_000 904
_refine_diff_density_max 1.561
_refine_diff_density_min -1.359
_refine_diff_density_rms 0.343
_refine_ls_abs_structure_details 'Flack H D (1983), Acta Cryst. A39, 876-881'
_refine_ls_abs_structure_Flack 0.07(4)
_refine_ls_extinction_coef 0.0141(3)
_refine_ls_extinction_expression Fc^*^=kFc[1+0.001xFc^2^\l^3^/sin(2\q)]^-1/4^
_refine_ls_extinction_method SHELXL
_refine_ls_goodness_of_fit_ref 1.132
_refine_ls_hydrogen_treatment mixed
_refine_ls_matrix_type full
_refine_ls_number_parameters 50
_refine_ls_number_reflns 635
_refine_ls_number_restraints 1
_refine_ls_restrained_S_all 1.131
_refine_ls_R_factor_all 0.0523
_refine_ls_R_factor_gt 0.0505
_refine_ls_shift/su_max 0.160
_refine_ls_shift/su_mean 0.022
_refine_ls_structure_factor_coef Fsqd
_refine_ls_weighting_details 'calc w=1/[\s^2^(Fo^2^)+(0.0858P)^2^+12.5533P] where P=(Fo^2^+2Fc^2^)/3'
_refine_ls_weighting_scheme calc
_refine_ls_wR_factor_gt 0.1377
_refine_ls_wR_factor_ref 0.1394
_reflns_number_gt 613
_reflns_number_total 635
_reflns_threshold_expression >2sigma(I)
_cod_data_source_file cg801124zsup1.cif
_cod_data_source_block zgc2
_cod_database_code 4509252

loop_
_symmetry_equiv_pos_as_xyz
'x, y, z'
'-y, x-y, z'
'-x+y, -x, z'
'-x, -y, z+1/2'
'y, -x+y, z+1/2'
'x-y, x, z+1/2'
'-y, -x, z'
'-x+y, y, z'
'x, x-y, z'
'y, x, z+1/2'
'x-y, -y, z+1/2'
'-x, -x+y, z+1/2'

loop_
_atom_site_label
_atom_site_type_symbol
_atom_site_fract_x
_atom_site_fract_y
_atom_site_fract_z
_atom_site_U_iso_or_equiv
_atom_site_adp_type
_atom_site_occupancy
_atom_site_symmetry_multiplicity
_atom_site_calc_flag
_atom_site_refinement_flags
Ba1 Ba 0.864386(14) 0.72877(3) 0.50010(4) 0.02501(6) Uani 1 2 d S
Sr2 Sr 0.3333 0.6667 0.73990(10) 0.01518(13) Uani 1 6 d S
Sr1 Sr 0.47224(3) 0.52776(3) 0.34686(8) 0.03039(12) Uani 1 2 d S
F2 F 1.0000 1.0000 0.6722(9) 0.0406(14) Uani 1 6 d S
F3 F 0.3333 0.6667 0.3374(10) 0.0445(17) Uani 1 6 d S
O1 O 0.7008(5) 0.8504(2) 0.3827(7) 0.0389(11) Uani 1 2 d S
O2 O 0.5939(2) 0.9050(2) 0.6512(4) 0.0328(7) Uani 1 1 d .
F1 F 0.4149(4) 0.5851(4) -0.0034(17) 0.126(3) Uani 1 2 d S
B1 B 0.6263(6) 0.8132(3) 0.5627(8) 0.0243(12) Uani 1 2 d S

loop_
_atom_site_aniso_label
_atom_site_aniso_U_11
_atom_site_aniso_U_22
_atom_site_aniso_U_33
_atom_site_aniso_U_23
_atom_site_aniso_U_13
_atom_site_aniso_U_12
Ba1 0.02304(8) 0.02863(12) 0.02522(11) -0.00235(14) -0.00117(7) 0.01431(6)
Sr2 0.01426(15) 0.01426(15) 0.0170(3) 0.000 0.000 0.00713(8)
Sr1 0.02673(10) 0.02673(10) 0.0356(2) -0.00693(9) 0.00693(9) 0.01176(11)
F2 0.0438(18) 0.0438(18) 0.034(2) 0.000 0.000 0.0219(9)
F3 0.051(2) 0.051(2) 0.032(3) 0.000 0.000 0.0254(11)
O1 0.0315(19) 0.0473(18) 0.033(2) 0.0046(8) 0.0093(17) 0.0157(9)
O2 0.0271(8) 0.0362(9) 0.0436(13) -0.0063(10) -0.0027(9) 0.0222(6)
F1 0.1274(18) 0.1274(18) 0.150(6) 0.018(3) -0.018(3) 0.084(2)
B1 0.023(2) 0.0164(15) 0.036(2) -0.0082(10) -0.0164(19) 0.0113(11)

loop_
_atom_type_symbol
_atom_type_description
_atom_type_scat_dispersion_real
_atom_type_scat_dispersion_imag
_atom_type_scat_source
B B 0.0013 0.0007 'International Tables Vol C Tables 4.2.6.8 and 6.1.1.4'
O O 0.0106 0.0060 'International Tables Vol C Tables 4.2.6.8 and 6.1.1.4'
F F 0.0171 0.0103 'International Tables Vol C Tables 4.2.6.8 and 6.1.1.4'
Sr Sr -1.5307 3.2498 'International Tables Vol C Tables 4.2.6.8 and 6.1.1.4'
Ba Ba -0.3244 2.2819 'International Tables Vol C Tables 4.2.6.8 and 6.1.1.4'

loop_
_geom_angle_atom_site_label_1
_geom_angle_atom_site_label_2
_geom_angle_atom_site_label_3
_geom_angle
_geom_angle_site_symmetry_1
_geom_angle_site_symmetry_3
O1 Ba1 O1 109.11(10) 6_655 2_765
O1 Ba1 O1 109.11(10) 6_655 .
O1 Ba1 O1 120.16(17) 2_765 .
O1 Ba1 F2 70.67(15) 6_655 .
O1 Ba1 F2 75.72(9) 2_765 .
O1 Ba1 F2 75.72(9) . .
O1 Ba1 O2 68.51(6) 6_655 2_765
O1 Ba1 O2 49.60(11) 2_765 2_765
O1 Ba1 O2 163.13(10) . 2_765
F2 Ba1 O2 88.00(8) . 2_765
O1 Ba1 O2 68.51(6) 6_655 9_565
O1 Ba1 O2 163.14(10) 2_765 9_565
O1 Ba1 O2 49.60(11) . 9_565
F2 Ba1 O2 88.00(8) . 9_565
O2 Ba1 O2 135.62(11) 2_765 9_565
O1 Ba1 O2 140.07(10) 6_655 6_654
O1 Ba1 O2 106.37(11) 2_765 6_654
O1 Ba1 O2 66.21(9) . 6_654
F2 Ba1 O2 136.98(10) . 6_654
O2 Ba1 O2 126.91(7) 2_765 6_654
O2 Ba1 O2 82.45(8) 9_565 6_654
O1 Ba1 O2 140.07(10) 6_655 10_554
O1 Ba1 O2 66.21(9) 2_765 10_554
O1 Ba1 O2 106.37(11) . 10_554
F2 Ba1 O2 136.98(11) . 10_554
O2 Ba1 O2 82.45(8) 2_765 10_554
O2 Ba1 O2 126.91(7) 9_565 10_554
O2 Ba1 O2 46.57(11) 6_654 10_554
O1 Ba1 B1 156.65(14) 6_655 6_654
O1 Ba1 B1 81.28(10) 2_765 6_654
O1 Ba1 B1 81.29(10) . 6_654
F2 Ba1 B1 132.68(15) . 6_654
O2 Ba1 B1 107.46(6) 2_765 6_654
O2 Ba1 B1 107.46(6) 9_565 6_654
O2 Ba1 B1 25.25(7) 6_654 6_654
O2 Ba1 B1 25.25(7) 10_554 6_654
O1 Ba1 B1 83.63(11) 6_655 2_765
O1 Ba1 B1 26.73(13) 2_765 2_765
O1 Ba1 B1 140.22(10) . 2_765
F2 Ba1 B1 73.49(8) . 2_765
O2 Ba1 B1 25.28(10) 2_765 2_765
O2 Ba1 B1 150.57(12) 9_565 2_765
O2 Ba1 B1 126.63(12) 6_654 2_765
O2 Ba1 B1 80.73(11) 10_554 2_765
B1 Ba1 B1 101.88(11) 6_654 2_765
O1 Ba1 B1 83.63(11) 6_655 .
O1 Ba1 B1 140.22(10) 2_765 .
O1 Ba1 B1 26.73(14) . .
F2 Ba1 B1 73.49(8) . .
O2 Ba1 B1 150.57(12) 2_765 .
O2 Ba1 B1 25.28(10) 9_565 .
O2 Ba1 B1 80.73(11) 6_654 .
O2 Ba1 B1 126.63(12) 10_554 .
B1 Ba1 B1 101.88(11) 6_654 .
B1 Ba1 B1 146.91(16) 2_765 .
O1 Ba1 F1 85.3(2) 6_655 6_655
O1 Ba1 F1 90.75(15) 2_765 6_655
O1 Ba1 F1 136.43(16) . 6_655
F2 Ba1 F1 146.1(2) . 6_655
O2 Ba1 F1 60.43(15) 2_765 6_655
O2 Ba1 F1 105.45(16) 9_565 6_655
O2 Ba1 F1 76.49(19) 6_654 6_655
O2 Ba1 F1 56.1(2) 10_554 6_655
B1 Ba1 F1 73.5(2) 6_654 6_655
B1 Ba1 F1 80.54(14) 2_765 6_655
B1 Ba1 F1 128.49(15) . 6_655
F1 Sr2 F1 69.0(4) 2_666 1_556
F1 Sr2 F1 69.0(4) 2_666 3_566
F1 Sr2 F1 69.0(4) 1_556 3_566
F1 Sr2 F3 139.2(2) 2_666 .
F1 Sr2 F3 139.2(2) 1_556 .
F1 Sr2 F3 139.2(2) 3_566 .
F1 Sr2 O2 96.75(8) 2_666 9_565
F1 Sr2 O2 68.9(2) 1_556 9_565
F1 Sr2 O2 137.90(19) 3_566 9_565
F3 Sr2 O2 77.27(6) . 9_565
F1 Sr2 O2 137.91(19) 2_666 3_565
F1 Sr2 O2 68.9(2) 1_556 3_565
F1 Sr2 O2 96.74(8) 3_566 3_565
F3 Sr2 O2 77.27(6) . 3_565
O2 Sr2 O2 66.93(13) 9_565 3_565
F1 Sr2 O2 68.9(2) 2_666 .
F1 Sr2 O2 96.74(8) 1_556 .
F1 Sr2 O2 137.9(2) 3_566 .
F3 Sr2 O2 77.27(6) . .
O2 Sr2 O2 49.81(13) 9_565 .
O2 Sr2 O2 115.29(5) 3_565 .
F1 Sr2 O2 68.9(2) 2_666 8
F1 Sr2 O2 137.90(19) 1_556 8
F1 Sr2 O2 96.75(8) 3_566 8
F3 Sr2 O2 77.27(6) . 8
O2 Sr2 O2 115.29(5) 9_565 8
O2 Sr2 O2 153.08(13) 3_565 8
O2 Sr2 O2 66.93(13) . 8
F1 Sr2 O2 137.9(2) 2_666 7_665
F1 Sr2 O2 96.75(8) 1_556 7_665
F1 Sr2 O2 68.9(2) 3_566 7_665
F3 Sr2 O2 77.27(6) . 7_665
O2 Sr2 O2 115.29(5) 9_565 7_665
O2 Sr2 O2 49.81(13) 3_565 7_665
O2 Sr2 O2 153.08(13) . 7_665
O2 Sr2 O2 115.29(5) 8 7_665
F1 Sr2 O2 96.74(8) 2_666 2_665
F1 Sr2 O2 137.9(2) 1_556 2_665
F1 Sr2 O2 68.9(2) 3_566 2_665
F3 Sr2 O2 77.27(6) . 2_665
O2 Sr2 O2 153.08(13) 9_565 2_665
O2 Sr2 O2 115.29(5) 3_565 2_665
O2 Sr2 O2 115.29(5) . 2_665
O2 Sr2 O2 49.81(13) 8 2_665
O2 Sr2 O2 66.93(13) 7_665 2_665
F1 Sr2 B1 90.49(17) 2_666 2_665
F1 Sr2 B1 154.8(3) 1_556 2_665
F1 Sr2 B1 90.49(17) 3_566 2_665
F3 Sr2 B1 66.03(11) . 2_665
O2 Sr2 B1 130.22(10) 9_565 2_665
O2 Sr2 B1 130.22(10) 3_565 2_665
O2 Sr2 B1 88.81(7) . 2_665
O2 Sr2 B1 26.69(7) 8 2_665
O2 Sr2 B1 88.81(7) 7_665 2_665
O2 Sr2 B1 26.69(7) 2_665 2_665
F1 Sr2 B1 90.50(17) 2_666 .
F1 Sr2 B1 90.49(17) 1_556 .
F1 Sr2 B1 154.8(3) 3_566 .
F3 Sr2 B1 66.03(11) . .
O2 Sr2 B1 26.69(7) 9_565 .
O2 Sr2 B1 88.81(7) 3_565 .
O2 Sr2 B1 26.69(7) . .
O2 Sr2 B1 88.81(7) 8 .
O2 Sr2 B1 130.22(10) 7_665 .
O2 Sr2 B1 130.22(10) 2_665 .
B1 Sr2 B1 104.62(13) 2_665 .
F1 Sr1 O2 74.2(2) 4_665 6_654
F1 Sr1 O2 74.2(2) 4_665 12_654
O2 Sr1 O2 76.21(11) 6_654 12_654
F1 Sr1 F3 155.4(3) 4_665 .
O2 Sr1 F3 123.72(11) 6_654 .
O2 Sr1 F3 123.72(11) 12_654 .
F1 Sr1 F1 140.0(4) 4_665 .
O2 Sr1 F1 74.61(15) 6_654 .
O2 Sr1 F1 74.62(15) 12_654 .
F3 Sr1 F1 64.6(2) . .
F1 Sr1 O2 77.1(2) 4_665 9_565
O2 Sr1 O2 98.91(8) 6_654 9_565
O2 Sr1 O2 151.08(7) 12_654 9_565
F3 Sr1 O2 83.04(13) . 9_565
F1 Sr1 O2 132.30(13) . 9_565
F1 Sr1 O2 77.1(2) 4_665 3_565
O2 Sr1 O2 151.08(7) 6_654 3_565
O2 Sr1 O2 98.91(8) 12_654 3_565
F3 Sr1 O2 83.04(13) . 3_565
F1 Sr1 O2 132.31(13) . 3_565
O2 Sr1 O2 71.42(12) 9_565 3_565
F1 Sr1 B1 98.53(19) 4_665 .
O2 Sr1 B1 90.77(12) 6_654 .
O2 Sr1 B1 166.33(11) 12_654 .
F3 Sr1 B1 67.07(11) . .
F1 Sr1 B1 106.27(14) . .
O2 Sr1 B1 26.08(11) 9_565 .
O2 Sr1 B1 90.46(12) 3_565 .
F1 Sr1 B1 98.52(19) 4_665 3_565
O2 Sr1 B1 166.33(10) 6_654 3_565
O2 Sr1 B1 90.77(12) 12_654 3_565
F3 Sr1 B1 67.07(11) . 3_565
F1 Sr1 B1 106.28(14) . 3_565
O2 Sr1 B1 90.46(12) 9_565 3_565
O2 Sr1 B1 26.08(11) 3_565 3_565
B1 Sr1 B1 101.9(2) . 3_565
F1 Sr1 O1 102.67(9) 4_665 .
O2 Sr1 O1 67.29(9) 6_654 .
O2 Sr1 O1 142.54(10) 12_654 .
F3 Sr1 O1 73.71(6) . .
F1 Sr1 O1 87.56(10) . .
O2 Sr1 O1 48.61(11) 9_565 .
O2 Sr1 O1 117.04(10) 3_565 .
B1 Sr1 O1 26.59(13) . .
B1 Sr1 O1 126.16(12) 3_565 .
F1 Sr1 O1 102.66(9) 4_665 3_565
O2 Sr1 O1 142.54(10) 6_654 3_565
O2 Sr1 O1 67.29(9) 12_654 3_565
F3 Sr1 O1 73.71(6) . 3_565
F1 Sr1 O1 87.56(10) . 3_565
O2 Sr1 O1 117.04(10) 9_565 3_565
O2 Sr1 O1 48.60(11) 3_565 3_565
B1 Sr1 O1 126.16(12) . 3_565
B1 Sr1 O1 26.59(13) 3_565 3_565
O1 Sr1 O1 145.86(13) . 3_565
F1 Sr1 Sr1 99.2(3) 4_665 4_664
O2 Sr1 Sr1 46.77(7) 6_654 4_664
O2 Sr1 Sr1 46.77(7) 12_654 4_664
F3 Sr1 Sr1 105.38(15) . 4_664
F1 Sr1 Sr1 40.81(18) . 4_664
O2 Sr1 Sr1 143.74(6) 9_565 4_664
O2 Sr1 Sr1 143.73(6) 3_565 4_664
B1 Sr1 Sr1 125.53(11) . 4_664
B1 Sr1 Sr1 125.52(10) 3_565 4_664
O1 Sr1 Sr1 99.07(8) . 4_664
O1 Sr1 Sr1 99.07(8) 3_565 4_664
Ba1 F2 Ba1 103.40(14) 3_675 2_765
Ba1 F2 Ba1 103.40(14) 3_675 .
Ba1 F2 Ba1 103.40(14) 2_765 .
Sr1 F3 Sr1 119.938(13) 2_665 .
Sr1 F3 Sr1 119.939(13) 2_665 3_565
Sr1 F3 Sr1 119.939(13) . 3_565
Sr1 F3 Sr2 88.57(15) 2_665 .
Sr1 F3 Sr2 88.57(15) . .
Sr1 F3 Sr2 88.57(15) 3_565 .
B1 O1 Ba1 156.3(3) . 5_564
B1 O1 Ba1 91.0(2) . 3_675
Ba1 O1 Ba1 103.48(11) 5_564 3_675
B1 O1 Ba1 91.0(2) . .
Ba1 O1 Ba1 103.48(11) 5_564 .
Ba1 O1 Ba1 103.56(14) 3_675 .
B1 O1 Sr1 74.48(19) . 2_665
Ba1 O1 Sr1 89.37(11) 5_564 2_665
Ba1 O1 Sr1 80.26(2) 3_675 2_665
Ba1 O1 Sr1 165.10(17) . 2_665
B1 O1 Sr1 74.48(19) . .
Ba1 O1 Sr1 89.37(11) 5_564 .
Ba1 O1 Sr1 165.11(17) 3_675 .
Ba1 O1 Sr1 80.25(2) . .
Sr1 O1 Sr1 92.56(12) 2_665 .
B1 O2 Sr1 173.4(3) . 5_565
B1 O2 Sr1 95.5(3) . 2_665
Sr1 O2 Sr1 89.67(10) 5_565 2_665
B1 O2 Sr2 86.1(2) . .
Sr1 O2 Sr2 89.86(8) 5_565 .
Sr1 O2 Sr2 88.16(7) 2_665 .
B1 O2 Ba1 87.1(2) . 3_675
Sr1 O2 Ba1 97.32(7) 5_565 3_675
Sr1 O2 Ba1 86.91(8) 2_665 3_675
Sr2 O2 Ba1 171.27(12) . 3_675
B1 O2 Ba1 85.9(3) . 5_565
Sr1 O2 Ba1 88.94(9) 5_565 5_565
Sr1 O2 Ba1 178.61(13) 2_665 5_565
Sr2 O2 Ba1 91.74(8) . 5_565
Ba1 O2 Ba1 93.36(7) 3_675 5_565
Sr2 F1 Sr1 104.8(5) 1_554 4_664
Sr2 F1 Sr1 163.2(4) 1_554 .
Sr1 F1 Sr1 92.0(3) 4_664 .
Sr2 F1 Ba1 94.10(19) 1_554 5_564
Sr1 F1 Ba1 85.01(14) 4_664 5_564
Sr1 F1 Ba1 87.3(2) . 5_564
Sr2 F1 Ba1 94.09(19) 1_554 4_664
Sr1 F1 Ba1 85.00(14) 4_664 4_664
Sr1 F1 Ba1 87.3(2) . 4_664
Ba1 F1 Ba1 168.4(2) 5_564 4_664
O2 B1 O2 119.6(5) . 9_565
O2 B1 O1 120.2(2) . .
O2 B1 O1 120.2(2) 9_565 .
O2 B1 Sr2 67.2(2) . .
O2 B1 Sr2 67.2(2) 9_565 .
O1 B1 Sr2 143.3(4) . .
O2 B1 Sr1 58.46(19) . 2_665
O2 B1 Sr1 138.5(3) 9_565 2_665
O1 B1 Sr1 78.9(2) . 2_665
Sr2 B1 Sr1 76.50(11) . 2_665
O2 B1 Sr1 138.5(3) . .
O2 B1 Sr1 58.5(2) 9_565 .
O1 B1 Sr1 78.9(2) . .
Sr2 B1 Sr1 76.50(11) . .
Sr1 B1 Sr1 94.80(15) 2_665 .
O2 B1 Ba1 68.8(3) . 5_565
O2 B1 Ba1 68.8(3) 9_565 5_565
O1 B1 Ba1 133.0(3) . 5_565
Sr2 B1 Ba1 83.70(14) . 5_565
Sr1 B1 Ba1 127.29(11) 2_665 5_565
Sr1 B1 Ba1 127.29(11) . 5_565
O2 B1 Ba1 67.57(17) . 3_675
O2 B1 Ba1 145.2(3) 9_565 3_675
O1 B1 Ba1 62.31(18) . 3_675
Sr2 B1 Ba1 134.41(8) . 3_675
Sr1 B1 Ba1 75.76(6) 2_665 3_675
Sr1 B1 Ba1 141.1(2) . 3_675
Ba1 B1 Ba1 85.18(12) 5_565 3_675
O2 B1 Ba1 145.2(3) . .
O2 B1 Ba1 67.58(17) 9_565 .
O1 B1 Ba1 62.31(17) . .
Sr2 B1 Ba1 134.41(8) . .
Sr1 B1 Ba1 141.1(2) 2_665 .
Sr1 B1 Ba1 75.76(6) . .
Ba1 B1 Ba1 85.18(12) 5_565 .
Ba1 B1 Ba1 88.18(13) 3_675 .

loop_
_geom_bond_atom_site_label_1
_geom_bond_atom_site_label_2
_geom_bond_distance
_geom_bond_site_symmetry_2
Ba1 O1 2.668(5) 6_655
Ba1 O1 2.821(3) 2_765
Ba1 O1 2.821(3) .
Ba1 F2 2.824(3) .
Ba1 O2 2.948(2) 2_765
Ba1 O2 2.948(2) 9_565
Ba1 O2 2.977(3) 6_654
Ba1 O2 2.977(3) 10_554
Ba1 B1 3.185(6) 6_654
Ba1 B1 3.185(4) 2_765
Ba1 B1 3.185(4) .
Ba1 F1 3.2478(9) 6_655
Sr2 F1 2.354(10) 2_666
Sr2 F1 2.354(10) 1_556
Sr2 F1 2.354(10) 3_566
Sr2 F3 2.792(7) .
Sr2 O2 2.795(2) 9_565
Sr2 O2 2.795(2) 3_565
Sr2 O2 2.795(2) .
Sr2 O2 2.795(2) 8
Sr2 O2 2.795(2) 7_665
Sr2 O2 2.795(2) 2_665
Sr2 B1 3.026(5) 2_665
Sr2 B1 3.026(5) .
Sr1 F1 2.370(8) 4_665
Sr1 O2 2.497(3) 6_654
Sr1 O2 2.497(3) 12_654
Sr1 F3 2.6222(6) .
Sr1 F1 2.661(11) .
Sr1 O2 2.640(3) 9_565
Sr1 O2 2.640(3) 3_565
Sr1 B1 3.084(4) .
Sr1 B1 3.084(4) 3_565
Sr1 O1 3.141(3) .
Sr1 O1 3.141(3) 3_565
Sr1 Sr1 3.6238(8) 4_664
F2 Ba1 2.824(3) 3_675
F2 Ba1 2.824(3) 2_765
F3 Sr1 2.6222(6) 2_665
F3 Sr1 2.6222(6) 3_565
O1 B1 1.433(7) .
O1 Ba1 2.668(5) 5_564
O1 Ba1 2.821(3) 3_675
O1 Sr1 3.141(3) 2_665
O2 B1 1.362(4) .
O2 Sr1 2.497(3) 5_565
O2 Sr1 2.640(3) 2_665
O2 Ba1 2.948(2) 3_675
O2 Ba1 2.977(3) 5_565
F1 Sr2 2.354(10) 1_554
F1 Sr1 2.370(8) 4_664
F1 Ba1 3.2477(9) 5_564
F1 Ba1 3.2480(9) 4_664
B1 O2 1.362(4) 9_565
B1 Sr1 3.084(4) 2_665
B1 Ba1 3.185(6) 5_565
B1 Ba1 3.185(4) 3_675
